data_7239829
loop_
_publ_author_name
'Yu, Kun'
'Yang, Xinmei'
'Li, Ying'
'Cui, Xue'
'Liu, Bo'
'Yao, Qingqiang'

_publ_section_title
;
 Synthesis of cucurbitacin IIa derivatives with apoptosis-inducing
 capabilities in human cancer cells
;
_journal_issue 7
_journal_name_full 'RSC Advances'
_journal_page_first 3872
_journal_page_last 3881
_journal_paper_doi 10.1039/C9RA09113K
_journal_volume 10
_journal_year 2020
_chemical_absolute_configuration ad
_chemical_formula_sum 'C30 H43 N O8'
_chemical_formula_weight 545.65
_space_group_crystal_system monoclinic
_space_group_IT_number 4
_space_group_name_Hall 'P 2yb'
_space_group_name_H-M_alt 'P 1 21 1'
_atom_sites_solution_hydrogens geom
_audit_creation_method SHELXL-2018/3
_audit_update_record
;
2019-09-06 deposited with the CCDC.	2020-01-13 downloaded from the CCDC.
;
_cell_angle_alpha 90
_cell_angle_beta 105.525(2)
_cell_angle_gamma 90
_cell_formula_units_Z 4
_cell_length_a 8.5713(6)
_cell_length_b 31.375(2)
_cell_length_c 11.2567(8)
_cell_measurement_reflns_used 9120
_cell_measurement_temperature 173(2)
_cell_measurement_theta_max 54.02
_cell_measurement_theta_min 2.45
_cell_volume 2916.8(3)
_computing_structure_refinement 'SHELXL-2018/3 (Sheldrick, 2018)'
_computing_structure_solution 'SHELXT 2014/5 (Sheldrick, 2014)'
_diffrn_ambient_temperature 173(2)
_diffrn_measured_fraction_theta_full 0.995
_diffrn_measured_fraction_theta_max 0.995
_diffrn_measurement_device_type 'Bruker D8 Venture'
_diffrn_measurement_method '\f and \w scans'
_diffrn_radiation_type GaK\a
_diffrn_radiation_wavelength 1.34139
_diffrn_reflns_av_R_equivalents 0.0733
_diffrn_reflns_av_unetI/netI 0.0410
_diffrn_reflns_Laue_measured_fraction_full 0.995
_diffrn_reflns_Laue_measured_fraction_max 0.995
_diffrn_reflns_limit_h_max 10
_diffrn_reflns_limit_h_min -9
_diffrn_reflns_limit_k_max 37
_diffrn_reflns_limit_k_min -37
_diffrn_reflns_limit_l_max 13
_diffrn_reflns_limit_l_min -13
_diffrn_reflns_number 58880
_diffrn_reflns_point_group_measured_fraction_full 0.991
_diffrn_reflns_point_group_measured_fraction_max 0.991
_diffrn_reflns_theta_full 52.999
_diffrn_reflns_theta_max 52.999
_diffrn_reflns_theta_min 2.450
_exptl_absorpt_coefficient_mu 0.466
_exptl_crystal_density_diffrn 1.243
_exptl_crystal_description block
_exptl_crystal_F_000 1176
_exptl_crystal_size_max 0.220
_exptl_crystal_size_mid 0.180
_exptl_crystal_size_min 0.160
_refine_diff_density_max 0.250
_refine_diff_density_min -0.180
_refine_diff_density_rms 0.039
_refine_ls_abs_structure_details
;
 Flack x determined using 4496 quotients [(I+)-(I-)]/[(I+)+(I-)]
 (Parsons, Flack and Wagner, Acta Cryst. B69 (2013) 249-259).
;
_refine_ls_abs_structure_Flack 0.18(7)
_refine_ls_extinction_method none
_refine_ls_goodness_of_fit_ref 1.013
_refine_ls_hydrogen_treatment constr
_refine_ls_matrix_type full
_refine_ls_number_parameters 723
_refine_ls_number_reflns 10226
_refine_ls_number_restraints 109
_refine_ls_restrained_S_all 1.054
_refine_ls_R_factor_all 0.0379
_refine_ls_R_factor_gt 0.0354
_refine_ls_shift/su_max 0.000
_refine_ls_shift/su_mean 0.000
_refine_ls_structure_factor_coef Fsqd
_refine_ls_weighting_details 'w=1/[\s^2^(Fo^2^)+(0.0588P)^2^+0.3215P] where P=(Fo^2^+2Fc^2^)/3'
_refine_ls_weighting_scheme calc
_refine_ls_wR_factor_gt 0.0909
_refine_ls_wR_factor_ref 0.0931
_reflns_Friedel_coverage 0.954
_reflns_Friedel_fraction_full 0.988
_reflns_Friedel_fraction_max 0.988
_reflns_number_gt 9701
_reflns_number_total 10226
_reflns_threshold_expression 'I > 2\s(I)'
_cod_data_source_file c9ra09113k2.cif
_cod_data_source_block 20181105ZH_ZNZ_9285_YK03038A_0_a
_cod_depositor_comments 'Adding full bibliography for 7239829--7239830.cif.'
_cod_original_cell_volume 2916.8(4)
_cod_original_sg_symbol_H-M 'P 21'
_cod_database_code 7239829
_shelx_shelxl_version_number 2018/3
_shelx_space_group_comment
;
The symmetry employed for this shelxl refinement is uniquely defined
by the following loop, which should always be used as a source of
symmetry information in preference to the above space-group names.
They are only intended as comments.
;
_shelx_estimated_absorpt_t_min 0.904
_shelx_estimated_absorpt_t_max 0.929

loop_
_space_group_symop_operation_xyz
'x, y, z'
'-x, y+1/2, -z'

loop_
_atom_site_label
_atom_site_type_symbol
_atom_site_fract_x
_atom_site_fract_y
_atom_site_fract_z
_atom_site_U_iso_or_equiv
_atom_site_adp_type
_atom_site_occupancy
_atom_site_site_symmetry_order
_atom_site_calc_flag
_atom_site_refinement_flags_posn
_atom_site_refinement_flags_adp
C1 C 1.2844(5) 0.62580(13) 0.0202(4) 0.0595(10) Uani 1 1 d . .
H1A H 1.370008 0.617133 -0.017652 0.089 Uiso 1 1 calc R U
H1B H 1.321456 0.621473 0.109552 0.089 Uiso 1 1 calc R U
H1C H 1.259014 0.655992 0.002723 0.089 Uiso 1 1 calc R U
C2 C 1.1365(4) 0.59962(9) -0.0317(3) 0.0327(6) Uani 1 1 d . .
C3 C 0.8960(4) 0.60903(9) 0.2805(3) 0.0342(6) Uani 1 1 d . .
H3A H 0.924615 0.611754 0.370453 0.051 Uiso 1 1 calc R U
H3B H 0.779358 0.603855 0.249361 0.051 Uiso 1 1 calc R U
H3C H 0.924229 0.635389 0.244391 0.051 Uiso 1 1 calc R U
C4 C 0.9870(3) 0.57253(8) 0.2457(2) 0.0261(5) Uani 1 1 d . .
C5 C 0.9691(3) 0.51741(8) 0.0939(2) 0.0230(5) Uani 1 1 d . .
H5 H 1.064009 0.505810 0.157907 0.028 Uiso 1 1 calc R U
C6 C 1.0182(3) 0.53066(8) -0.0198(2) 0.0242(5) Uani 1 1 d . .
H6 H 0.924900 0.545200 -0.078327 0.029 Uiso 1 1 calc R U
C7 C 1.0743(3) 0.49298(8) -0.0860(2) 0.0269(5) Uani 1 1 d . .
C8 C 0.9485(3) 0.45670(8) -0.1056(2) 0.0235(5) Uani 1 1 d . .
C9 C 0.8910(3) 0.44491(8) 0.0060(2) 0.0211(5) Uani 1 1 d . .
H9 H 0.987047 0.433637 0.069575 0.025 Uiso 1 1 calc R U
C10 C 0.8338(3) 0.48487(8) 0.0607(2) 0.0250(5) Uani 1 1 d . .
H10A H 0.739148 0.497306 0.000075 0.030 Uiso 1 1 calc R U
H10B H 0.800061 0.477055 0.135395 0.030 Uiso 1 1 calc R U
C11 C 1.2364(3) 0.47500(10) -0.0067(3) 0.0364(6) Uani 1 1 d . .
H11A H 1.268414 0.450454 -0.048574 0.055 Uiso 1 1 calc R U
H11B H 1.223712 0.466054 0.073637 0.055 Uiso 1 1 calc R U
H11C H 1.320043 0.497088 0.005323 0.055 Uiso 1 1 calc R U
C12 C 1.0996(4) 0.50929(10) -0.2072(3) 0.0406(7) Uani 1 1 d . .
H12A H 0.995530 0.518422 -0.261600 0.061 Uiso 1 1 calc R U
H12B H 1.144904 0.486439 -0.247131 0.061 Uiso 1 1 calc R U
H12C H 1.174621 0.533488 -0.190686 0.061 Uiso 1 1 calc R U
C13 C 0.7590(3) 0.40896(8) -0.0195(2) 0.0254(5) Uani 1 1 d . .
C14 C 0.5898(3) 0.42781(10) -0.0775(3) 0.0394(7) Uani 1 1 d . .
H14A H 0.509995 0.404729 -0.097399 0.059 Uiso 1 1 calc R U
H14B H 0.590573 0.443247 -0.153020 0.059 Uiso 1 1 calc R U
H14C H 0.561123 0.447456 -0.018997 0.059 Uiso 1 1 calc R U
C15 C 0.7894(3) 0.37379(8) -0.1088(2) 0.0274(5) Uani 1 1 d . .
H15 H 0.686045 0.357272 -0.134370 0.033 Uiso 1 1 calc R U
C16 C 0.8096(4) 0.39418(9) -0.2279(2) 0.0345(6) Uani 1 1 d . .
H16A H 0.862500 0.373281 -0.270353 0.041 Uiso 1 1 calc R U
H16B H 0.700828 0.400245 -0.282890 0.041 Uiso 1 1 calc R U
C17 C 0.9063(3) 0.43447(9) -0.2095(2) 0.0317(6) Uani 1 1 d . .
H17 H 0.940210 0.444988 -0.277711 0.038 Uiso 1 1 calc R U
C18 C 1.0929(3) 0.35948(9) -0.0182(3) 0.0302(6) Uani 1 1 d . .
H18A H 1.107810 0.374824 -0.090209 0.045 Uiso 1 1 calc R U
H18B H 1.171861 0.336243 0.003091 0.045 Uiso 1 1 calc R U
H18C H 1.108849 0.379152 0.051655 0.045 Uiso 1 1 calc R U
C19 C 0.9199(3) 0.34095(8) -0.0484(2) 0.0261(5) Uani 1 1 d . .
C20 C 0.8766(3) 0.32152(8) 0.0664(2) 0.0259(5) Uani 1 1 d . .
C21 C 0.7047(3) 0.30259(9) 0.0377(3) 0.0333(6) Uani 1 1 d . .
H21A H 0.690053 0.288089 0.111101 0.050 Uiso 1 1 calc R U
H21B H 0.689834 0.282114 -0.030132 0.050 Uiso 1 1 calc R U
H21C H 0.624780 0.325530 0.013966 0.050 Uiso 1 1 calc R U
C22 C 0.8855(3) 0.35640(8) 0.1631(2) 0.0272(5) Uani 1 1 d . .
H22A H 0.860528 0.344167 0.237029 0.033 Uiso 1 1 calc R U
H22B H 0.996106 0.368507 0.188344 0.033 Uiso 1 1 calc R U
C23 C 0.7645(3) 0.39111(8) 0.1088(2) 0.0274(5) Uani 1 1 d . .
C24 C 0.9232(4) 0.30067(9) -0.1265(3) 0.0363(6) Uani 1 1 d . U
H24A H 0.813354 0.293647 -0.178100 0.044 Uiso 1 1 calc R U
H24B H 0.996058 0.304681 -0.180588 0.044 Uiso 1 1 calc R U
C25 C 0.9875(4) 0.26542(9) -0.0304(3) 0.0377(7) Uani 1 1 d . U
H25 H 0.911711 0.240561 -0.045995 0.045 Uiso 1 1 calc R U
C26 C 0.9993(4) 0.28431(8) 0.0975(2) 0.0303(6) Uani 1 1 d . U
H26 H 1.109811 0.296967 0.128825 0.036 Uiso 1 1 calc R U
C27 C 0.9776(3) 0.25196(9) 0.1916(2) 0.0300(6) Uani 1 1 d . .
C28 C 0.9898(4) 0.26628(10) 0.3191(3) 0.0427(7) Uani 1 1 d . .
H28A H 0.882589 0.274968 0.325675 0.064 Uiso 1 1 calc R U
H28B H 1.064390 0.290499 0.339336 0.064 Uiso 1 1 calc R U
H28C H 1.030436 0.242851 0.376608 0.064 Uiso 1 1 calc R U
C29 C 1.1662(7) 0.21197(15) -0.0685(4) 0.0696(12) Uani 1 1 d . U
C30 C 1.3427(8) 0.2005(2) -0.0476(5) 0.1033(19) Uani 1 1 d . U
H30A H 1.358906 0.170526 -0.022456 0.155 Uiso 1 1 calc R U
H30B H 1.408916 0.218644 0.017361 0.155 Uiso 1 1 calc R U
H30C H 1.374583 0.204737 -0.124078 0.155 Uiso 1 1 calc R U
C31 C 0.0635(3) 0.39479(9) 0.4871(3) 0.0335(6) Uani 1 1 d . .
H31A H -0.048642 0.389811 0.439518 0.050 Uiso 1 1 calc R U
H31B H 0.065692 0.403039 0.571520 0.050 Uiso 1 1 calc R U
H31C H 0.126645 0.368633 0.488995 0.050 Uiso 1 1 calc R U
C32 C 0.1353(3) 0.42980(8) 0.4280(3) 0.0256(5) Uani 1 1 d . .
C33 C 0.4501(4) 0.36071(9) 0.3019(3) 0.0334(6) Uani 1 1 d . .
H33A H 0.527883 0.338377 0.296579 0.050 Uiso 1 1 calc R U
H33B H 0.405016 0.373244 0.220146 0.050 Uiso 1 1 calc R U
H33C H 0.362484 0.348333 0.331547 0.050 Uiso 1 1 calc R U
C34 C 0.5336(3) 0.39441(8) 0.3891(2) 0.0242(5) Uani 1 1 d . .
C35 C 0.3443(3) 0.48283(7) 0.4687(2) 0.0216(5) Uani 1 1 d . .
H35 H 0.276182 0.494701 0.389192 0.026 Uiso 1 1 calc R U
C36 C 0.5038(3) 0.46625(7) 0.4534(2) 0.0202(5) Uani 1 1 d . .
H36 H 0.568626 0.454031 0.533470 0.024 Uiso 1 1 calc R U
C37 C 0.6037(3) 0.50134(8) 0.4114(2) 0.0209(5) Uani 1 1 d . .
C38 C 0.6217(3) 0.53947(7) 0.4999(2) 0.0205(5) Uani 1 1 d . .
C39 C 0.4688(3) 0.55426(7) 0.5325(2) 0.0203(5) Uani 1 1 d . .
H39 H 0.396237 0.567156 0.456358 0.024 Uiso 1 1 calc R U
C40 C 0.3772(3) 0.51629(8) 0.5683(2) 0.0251(5) Uani 1 1 d . .
H40A H 0.442418 0.503755 0.646559 0.030 Uiso 1 1 calc R U
H40B H 0.273439 0.526305 0.581252 0.030 Uiso 1 1 calc R U
C41 C 0.5174(3) 0.51636(9) 0.2796(2) 0.0268(5) Uani 1 1 d . .
H41A H 0.583068 0.538229 0.253779 0.040 Uiso 1 1 calc R U
H41B H 0.411312 0.528297 0.278495 0.040 Uiso 1 1 calc R U
H41C H 0.502886 0.492087 0.222917 0.040 Uiso 1 1 calc R U
C42 C 0.7670(3) 0.48241(8) 0.4087(2) 0.0269(5) Uani 1 1 d . .
H42A H 0.826599 0.473763 0.492160 0.040 Uiso 1 1 calc R U
H42B H 0.829830 0.503829 0.378000 0.040 Uiso 1 1 calc R U
H42C H 0.749315 0.457511 0.354162 0.040 Uiso 1 1 calc R U
C43 C 0.5022(3) 0.58966(8) 0.6353(2) 0.0237(5) Uani 1 1 d . .
C44 C 0.6260(3) 0.62365(8) 0.6162(2) 0.0239(5) Uani 1 1 d . .
H44 H 0.657144 0.640274 0.694847 0.029 Uiso 1 1 calc R U
C45 C 0.7828(3) 0.60206(8) 0.6059(2) 0.0262(5) Uani 1 1 d . .
H45A H 0.841525 0.622112 0.565350 0.031 Uiso 1 1 calc R U
H45B H 0.852286 0.596623 0.690087 0.031 Uiso 1 1 calc R U
C46 C 0.7594(3) 0.56103(8) 0.5359(2) 0.0243(5) Uani 1 1 d . .
H46 H 0.851133 0.549377 0.515447 0.029 Uiso 1 1 calc R U
C47 C 0.5702(4) 0.57001(9) 0.7631(3) 0.0348(6) Uani 1 1 d . .
H47A H 0.607739 0.592729 0.823761 0.052 Uiso 1 1 calc R U
H47B H 0.661112 0.551221 0.761886 0.052 Uiso 1 1 calc R U
H47C H 0.485320 0.553478 0.785542 0.052 Uiso 1 1 calc R U
C48 C 0.5560(3) 0.65664(8) 0.5147(2) 0.0228(5) Uani 1 1 d . .
C49 C 0.5200(3) 0.63794(8) 0.3834(2) 0.0256(5) Uani 1 1 d . .
H49A H 0.608015 0.618717 0.378032 0.038 Uiso 1 1 calc R U
H49B H 0.511371 0.661144 0.323698 0.038 Uiso 1 1 calc R U
H49C H 0.417872 0.622076 0.365044 0.038 Uiso 1 1 calc R U
C50 C 0.4032(3) 0.67806(7) 0.5406(2) 0.0224(5) Uani 1 1 d . .
C51 C 0.4363(4) 0.69759(8) 0.6714(2) 0.0289(6) Uani 1 1 d . .
H51A H 0.341314 0.713862 0.677930 0.043 Uiso 1 1 calc R U
H51B H 0.530338 0.716560 0.686073 0.043 Uiso 1 1 calc R U
H51C H 0.458008 0.674707 0.732869 0.043 Uiso 1 1 calc R U
C52 C 0.2711(3) 0.64432(8) 0.5311(2) 0.0244(5) Uani 1 1 d . .
H52A H 0.173226 0.657613 0.545873 0.029 Uiso 1 1 calc R U
H52B H 0.241309 0.631662 0.447474 0.029 Uiso 1 1 calc R U
C53 C 0.3348(3) 0.60992(8) 0.6266(2) 0.0270(6) Uani 1 1 d . .
C54 C 0.6663(3) 0.69575(8) 0.5173(3) 0.0302(6) Uani 1 1 d . .
H54A H 0.737625 0.691364 0.462181 0.036 Uiso 1 1 calc R U
H54B H 0.734288 0.701219 0.601911 0.036 Uiso 1 1 calc R U
C55 C 0.5480(3) 0.73308(8) 0.4713(3) 0.0262(5) Uani 1 1 d . .
H55 H 0.564134 0.755241 0.537309 0.031 Uiso 1 1 calc R U
C56 C 0.3753(3) 0.71506(8) 0.4456(2) 0.0239(5) Uani 1 1 d . .
H56 H 0.347708 0.702023 0.361502 0.029 Uiso 1 1 calc R U
C57 C 0.6593(5) 0.80811(13) 0.2542(4) 0.0558(9) Uani 1 1 d . .
H57A H 0.564903 0.826123 0.218851 0.084 Uiso 1 1 calc R U
H57B H 0.662929 0.784724 0.197301 0.084 Uiso 1 1 calc R U
H57C H 0.758224 0.825200 0.267670 0.084 Uiso 1 1 calc R U
C58 C 0.6470(3) 0.79028(9) 0.3742(3) 0.0365(7) Uani 1 1 d . .
C59 C 0.2469(3) 0.74797(8) 0.4468(2) 0.0228(5) Uani 1 1 d . .
C60 C 0.0732(3) 0.73527(9) 0.3999(3) 0.0313(6) Uani 1 1 d . .
H60A H 0.004084 0.760194 0.399143 0.047 Uiso 1 1 calc R U
H60B H 0.047931 0.713290 0.453743 0.047 Uiso 1 1 calc R U
H60C H 0.053808 0.723993 0.316006 0.047 Uiso 1 1 calc R U
N1 N 0.9583(3) 0.21338(8) 0.1551(2) 0.0366(6) Uani 1 1 d . .
N2 N 0.2985(3) 0.78529(7) 0.4803(2) 0.0275(5) Uani 1 1 d . .
O1 O 1.0213(3) 0.61124(6) -0.11015(19) 0.0402(5) Uani 1 1 d . .
O2 O 1.1509(2) 0.56078(6) 0.02025(18) 0.0315(4) Uani 1 1 d . .
O3 O 1.1186(3) 0.56098(8) 0.3033(2) 0.0510(6) Uani 1 1 d . .
O4 O 0.9022(2) 0.55457(5) 0.14056(16) 0.0264(4) Uani 1 1 d . .
O5 O 0.6760(3) 0.40511(6) 0.1676(2) 0.0420(5) Uani 1 1 d . .
O6 O 1.1510(3) 0.25146(8) -0.0294(2) 0.0549(6) Uani 1 1 d . U
O7 O 1.0493(6) 0.18915(10) -0.1166(3) 0.0869(11) Uani 1 1 d . U
O8 O 0.9458(3) 0.18519(7) 0.2498(2) 0.0438(5) Uani 1 1 d . .
H8 H 0.945857 0.159933 0.225040 0.066 Uiso 1 1 calc R U
O9 O 0.0900(2) 0.43990(6) 0.32150(19) 0.0359(4) Uani 1 1 d . .
O10 O 0.2610(2) 0.44818(5) 0.51142(17) 0.0255(4) Uani 1 1 d . .
O11 O 0.6506(2) 0.38871(6) 0.47526(18) 0.0313(4) Uani 1 1 d . .
O12 O 0.4617(2) 0.43233(5) 0.36191(16) 0.0226(3) Uani 1 1 d . .
O13 O 0.2546(3) 0.59864(7) 0.6947(2) 0.0449(6) Uani 1 1 d . .
O14 O 0.1711(2) 0.81481(6) 0.4729(2) 0.0341(4) Uani 1 1 d . .
H14 H 0.209105 0.839639 0.482626 0.051 Uiso 1 1 calc R U
O15 O 0.6996(3) 0.80745(8) 0.4718(3) 0.0546(6) Uani 1 1 d . .
O16 O 0.5700(2) 0.75239(6) 0.35935(18) 0.0334(4) Uani 1 1 d . .

loop_
_atom_site_aniso_label
_atom_site_aniso_U_11
_atom_site_aniso_U_22
_atom_site_aniso_U_33
_atom_site_aniso_U_23
_atom_site_aniso_U_13
_atom_site_aniso_U_12
C1 0.061(2) 0.050(2) 0.059(2) 0.0051(17) 0.0017(18) -0.0284(19)
C2 0.0429(16) 0.0286(14) 0.0272(13) -0.0011(11) 0.0103(13) -0.0093(12)
C3 0.0398(16) 0.0268(14) 0.0400(15) -0.0049(12) 0.0177(13) 0.0013(12)
C4 0.0303(14) 0.0205(12) 0.0279(13) -0.0002(10) 0.0082(11) -0.0003(10)
C5 0.0239(12) 0.0190(11) 0.0255(12) -0.0016(10) 0.0055(10) 0.0019(10)
C6 0.0222(12) 0.0239(12) 0.0245(12) 0.0023(10) 0.0029(10) -0.0036(10)
C7 0.0277(13) 0.0287(13) 0.0272(13) 0.0022(11) 0.0124(10) 0.0020(11)
C8 0.0243(12) 0.0237(13) 0.0223(12) 0.0017(10) 0.0059(10) 0.0043(10)
C9 0.0206(11) 0.0206(12) 0.0220(11) 0.0002(9) 0.0055(9) 0.0022(9)
C10 0.0277(12) 0.0218(12) 0.0283(12) -0.0006(10) 0.0120(10) 0.0001(10)
C11 0.0250(13) 0.0377(16) 0.0483(17) -0.0003(13) 0.0128(12) 0.0021(12)
C12 0.0565(19) 0.0382(17) 0.0347(16) 0.0035(12) 0.0256(14) -0.0062(14)
C13 0.0219(12) 0.0218(12) 0.0321(13) -0.0029(11) 0.0066(10) 0.0011(10)
C14 0.0203(13) 0.0341(15) 0.059(2) -0.0068(14) 0.0030(13) 0.0032(11)
C15 0.0303(13) 0.0253(13) 0.0244(13) -0.0046(10) 0.0034(10) 0.0001(11)
C16 0.0470(16) 0.0305(14) 0.0211(13) -0.0035(11) 0.0008(12) 0.0020(13)
C17 0.0414(15) 0.0321(14) 0.0208(12) 0.0034(11) 0.0072(11) 0.0056(12)
C18 0.0323(14) 0.0275(13) 0.0332(14) 0.0007(11) 0.0126(12) 0.0078(11)
C19 0.0330(13) 0.0248(12) 0.0204(12) -0.0035(10) 0.0068(10) 0.0025(11)
C20 0.0318(13) 0.0212(12) 0.0248(12) -0.0048(10) 0.0078(10) 0.0001(10)
C21 0.0349(15) 0.0253(13) 0.0385(15) -0.0032(11) 0.0077(12) -0.0034(11)
C22 0.0380(14) 0.0230(12) 0.0235(12) -0.0037(10) 0.0132(11) -0.0038(11)
C23 0.0304(13) 0.0205(12) 0.0359(14) -0.0066(11) 0.0171(11) -0.0054(10)
C24 0.0573(18) 0.0271(14) 0.0264(13) -0.0057(11) 0.0146(12) 0.0066(13)
C25 0.0565(18) 0.0279(14) 0.0314(15) -0.0050(12) 0.0165(13) 0.0102(13)
C26 0.0421(15) 0.0214(13) 0.0284(13) -0.0030(10) 0.0111(11) 0.0044(11)
C27 0.0365(14) 0.0243(13) 0.0281(13) 0.0001(10) 0.0070(11) 0.0049(11)
C28 0.066(2) 0.0309(15) 0.0304(15) 0.0008(12) 0.0115(14) 0.0068(14)
C29 0.113(3) 0.057(2) 0.0355(18) -0.0019(17) 0.014(2) 0.052(2)
C30 0.124(4) 0.101(3) 0.077(3) -0.012(3) 0.013(3) 0.078(3)
C31 0.0316(14) 0.0228(13) 0.0500(17) 0.0000(12) 0.0179(13) -0.0056(11)
C32 0.0230(12) 0.0175(12) 0.0386(15) -0.0028(10) 0.0122(11) 0.0014(10)
C33 0.0385(15) 0.0252(14) 0.0374(15) -0.0100(12) 0.0115(12) -0.0041(11)
C34 0.0275(12) 0.0207(12) 0.0267(13) -0.0010(10) 0.0112(11) -0.0009(10)
C35 0.0238(12) 0.0173(11) 0.0247(12) 0.0021(9) 0.0081(9) -0.0030(9)
C36 0.0240(12) 0.0157(11) 0.0207(11) -0.0015(9) 0.0057(9) -0.0015(9)
C37 0.0207(11) 0.0189(11) 0.0243(12) 0.0015(9) 0.0079(9) 0.0006(9)
C38 0.0232(12) 0.0165(11) 0.0206(11) 0.0024(9) 0.0042(9) 0.0017(9)
C39 0.0226(11) 0.0164(11) 0.0228(11) -0.0011(9) 0.0074(9) -0.0012(9)
C40 0.0282(13) 0.0200(12) 0.0306(13) -0.0024(10) 0.0137(11) -0.0024(10)
C41 0.0301(13) 0.0269(12) 0.0232(12) 0.0021(10) 0.0067(10) -0.0017(10)
C42 0.0237(12) 0.0256(13) 0.0329(13) -0.0028(10) 0.0106(10) 0.0013(10)
C43 0.0311(13) 0.0172(12) 0.0236(12) -0.0035(9) 0.0086(10) -0.0025(10)
C44 0.0247(12) 0.0204(12) 0.0252(12) -0.0027(9) 0.0042(10) -0.0018(10)
C45 0.0236(12) 0.0216(12) 0.0316(13) -0.0016(10) 0.0043(10) -0.0020(10)
C46 0.0227(12) 0.0226(12) 0.0266(12) 0.0012(10) 0.0049(10) 0.0039(10)
C47 0.0494(17) 0.0286(14) 0.0253(13) -0.0007(11) 0.0079(12) -0.0042(12)
C48 0.0203(12) 0.0191(12) 0.0297(13) -0.0016(10) 0.0078(10) -0.0025(9)
C49 0.0297(13) 0.0209(12) 0.0294(13) 0.0005(10) 0.0132(11) 0.0038(10)
C50 0.0234(12) 0.0165(11) 0.0289(13) -0.0043(10) 0.0097(10) -0.0030(9)
C51 0.0379(15) 0.0213(12) 0.0282(13) -0.0033(10) 0.0103(11) -0.0019(11)
C52 0.0239(12) 0.0196(12) 0.0331(13) -0.0025(10) 0.0134(10) -0.0018(10)
C53 0.0357(14) 0.0158(12) 0.0342(14) -0.0060(10) 0.0177(12) -0.0035(10)
C54 0.0264(13) 0.0218(13) 0.0428(15) 0.0017(11) 0.0101(12) -0.0038(10)
C55 0.0275(13) 0.0190(12) 0.0341(14) 0.0016(10) 0.0117(11) -0.0039(10)
C56 0.0256(13) 0.0177(11) 0.0304(13) -0.0016(10) 0.0113(10) -0.0031(10)
C57 0.0461(19) 0.061(2) 0.061(2) 0.0300(18) 0.0169(16) -0.0088(17)
C58 0.0263(14) 0.0305(15) 0.0534(18) 0.0161(14) 0.0121(13) -0.0015(12)
C59 0.0260(12) 0.0194(12) 0.0245(12) 0.0014(9) 0.0094(10) -0.0004(10)
C60 0.0268(14) 0.0261(13) 0.0390(15) -0.0030(11) 0.0054(11) -0.0009(11)
N1 0.0531(15) 0.0228(11) 0.0325(12) 0.0020(9) 0.0089(11) 0.0052(11)
N2 0.0291(11) 0.0177(10) 0.0374(12) 0.0009(9) 0.0116(9) 0.0015(9)
O1 0.0554(13) 0.0249(10) 0.0353(11) 0.0025(8) 0.0036(10) -0.0058(9)
O2 0.0285(9) 0.0304(10) 0.0328(10) 0.0053(8) 0.0035(8) -0.0076(8)
O3 0.0450(13) 0.0463(13) 0.0479(13) -0.0191(10) -0.0117(10) 0.0172(10)
O4 0.0283(9) 0.0204(9) 0.0298(9) -0.0013(7) 0.0063(7) 0.0045(7)
O5 0.0524(12) 0.0295(10) 0.0591(14) -0.0036(9) 0.0407(11) -0.0004(9)
O6 0.0745(16) 0.0460(13) 0.0514(13) 0.0001(11) 0.0291(12) 0.0303(12)
O7 0.150(3) 0.0507(16) 0.0545(17) -0.0115(14) 0.0172(19) 0.0433(19)
O8 0.0677(15) 0.0250(10) 0.0387(11) 0.0056(8) 0.0141(11) 0.0032(10)
O9 0.0329(10) 0.0360(11) 0.0353(11) -0.0005(8) 0.0031(8) -0.0064(8)
O10 0.0286(9) 0.0191(9) 0.0296(9) 0.0007(7) 0.0092(7) -0.0063(7)
O11 0.0381(10) 0.0201(9) 0.0320(10) -0.0012(7) 0.0031(9) 0.0048(8)
O12 0.0248(8) 0.0174(8) 0.0242(8) -0.0037(7) 0.0041(7) 0.0007(7)
O13 0.0581(13) 0.0278(10) 0.0650(15) 0.0103(10) 0.0444(12) 0.0039(10)
O14 0.0342(10) 0.0167(9) 0.0534(12) -0.0006(8) 0.0152(9) 0.0033(7)
O15 0.0578(15) 0.0405(13) 0.0607(16) 0.0078(11) 0.0074(12) -0.0260(12)
O16 0.0369(10) 0.0287(10) 0.0388(11) 0.0049(8) 0.0170(9) -0.0043(8)

loop_
_atom_type_symbol
_atom_type_description
_atom_type_scat_dispersion_real
_atom_type_scat_dispersion_imag
_atom_type_scat_source
C C 0.0137 0.0067 'International Tables Vol C Tables 4.2.6.8 and 6.1.1.4'
H H 0.0000 0.0000 'International Tables Vol C Tables 4.2.6.8 and 6.1.1.4'
N N 0.0241 0.0134 'International Tables Vol C Tables 4.2.6.8 and 6.1.1.4'
O O 0.0389 0.0241 'International Tables Vol C Tables 4.2.6.8 and 6.1.1.4'

loop_
_geom_angle_atom_site_label_1
_geom_angle_atom_site_label_2
_geom_angle_atom_site_label_3
_geom_angle
C2 C1 H1A 109.5
C2 C1 H1B 109.5
H1A C1 H1B 109.5
C2 C1 H1C 109.5
H1A C1 H1C 109.5
H1B C1 H1C 109.5
O1 C2 O2 124.2(3)
O1 C2 C1 124.8(3)
O2 C2 C1 111.1(3)
C4 C3 H3A 109.5
C4 C3 H3B 109.5
H3A C3 H3B 109.5
C4 C3 H3C 109.5
H3A C3 H3C 109.5
H3B C3 H3C 109.5
O3 C4 O4 124.2(2)
O3 C4 C3 124.9(3)
O4 C4 C3 110.9(2)
O4 C5 C6 108.13(19)
O4 C5 C10 106.19(19)
C6 C5 C10 110.2(2)
O4 C5 H5 110.7
C6 C5 H5 110.7
C10 C5 H5 110.7
O2 C6 C5 106.8(2)
O2 C6 C7 109.2(2)
C5 C6 C7 113.1(2)
O2 C6 H6 109.2
C5 C6 H6 109.2
C7 C6 H6 109.2
C12 C7 C6 108.2(2)
C12 C7 C8 112.4(2)
C6 C7 C8 109.79(19)
C12 C7 C11 108.6(2)
C6 C7 C11 110.5(2)
C8 C7 C11 107.4(2)
C17 C8 C9 122.1(2)
C17 C8 C7 122.0(2)
C9 C8 C7 115.6(2)
C8 C9 C10 110.1(2)
C8 C9 C13 113.8(2)
C10 C9 C13 111.62(19)
C8 C9 H9 107.0
C10 C9 H9 107.0
C13 C9 H9 107.0
C5 C10 C9 110.1(2)
C5 C10 H10A 109.6
C9 C10 H10A 109.6
C5 C10 H10B 109.6
C9 C10 H10B 109.6
H10A C10 H10B 108.2
C7 C11 H11A 109.5
C7 C11 H11B 109.5
H11A C11 H11B 109.5
C7 C11 H11C 109.5
H11A C11 H11C 109.5
H11B C11 H11C 109.5
C7 C12 H12A 109.5
C7 C12 H12B 109.5
H12A C12 H12B 109.5
C7 C12 H12C 109.5
H12A C12 H12C 109.5
H12B C12 H12C 109.5
C14 C13 C23 109.1(2)
C14 C13 C15 107.4(2)
C23 C13 C15 112.3(2)
C14 C13 C9 110.6(2)
C23 C13 C9 104.5(2)
C15 C13 C9 112.9(2)
C13 C14 H14A 109.5
C13 C14 H14B 109.5
H14A C14 H14B 109.5
C13 C14 H14C 109.5
H14A C14 H14C 109.5
H14B C14 H14C 109.5
C19 C15 C16 115.2(2)
C19 C15 C13 114.5(2)
C16 C15 C13 110.2(2)
C19 C15 H15 105.3
C16 C15 H15 105.3
C13 C15 H15 105.3
C17 C16 C15 114.8(2)
C17 C16 H16A 108.6
C15 C16 H16A 108.6
C17 C16 H16B 108.6
C15 C16 H16B 108.6
H16A C16 H16B 107.5
C8 C17 C16 125.2(3)
C8 C17 H17 117.4
C16 C17 H17 117.4
C19 C18 H18A 109.5
C19 C18 H18B 109.5
H18A C18 H18B 109.5
C19 C18 H18C 109.5
H18A C18 H18C 109.5
H18B C18 H18C 109.5
C15 C19 C24 114.7(2)
C15 C19 C18 112.8(2)
C24 C19 C18 105.7(2)
C15 C19 C20 108.8(2)
C24 C19 C20 101.3(2)
C18 C19 C20 113.1(2)
C22 C20 C21 106.7(2)
C22 C20 C26 118.5(2)
C21 C20 C26 108.1(2)
C22 C20 C19 109.4(2)
C21 C20 C19 113.8(2)
C26 C20 C19 100.6(2)
C20 C21 H21A 109.5
C20 C21 H21B 109.5
H21A C21 H21B 109.5
C20 C21 H21C 109.5
H21A C21 H21C 109.5
H21B C21 H21C 109.5
C23 C22 C20 109.2(2)
C23 C22 H22A 109.8
C20 C22 H22A 109.8
C23 C22 H22B 109.8
C20 C22 H22B 109.8
H22A C22 H22B 108.3
O5 C23 C22 120.0(3)
O5 C23 C13 120.9(3)
C22 C23 C13 119.1(2)
C25 C24 C19 104.2(2)
C25 C24 H24A 110.9
C19 C24 H24A 110.9
C25 C24 H24B 110.9
C19 C24 H24B 110.9
H24A C24 H24B 108.9
O6 C25 C26 106.6(2)
O6 C25 C24 112.4(2)
C26 C25 C24 107.6(2)
O6 C25 H25 110.1
C26 C25 H25 110.1
C24 C25 H25 110.1
C27 C26 C25 114.1(2)
C27 C26 C20 117.4(2)
C25 C26 C20 102.0(2)
C27 C26 H26 107.6
C25 C26 H26 107.6
C20 C26 H26 107.6
N1 C27 C28 124.8(3)
N1 C27 C26 116.1(2)
C28 C27 C26 119.0(2)
C27 C28 H28A 109.5
C27 C28 H28B 109.5
H28A C28 H28B 109.5
C27 C28 H28C 109.5
H28A C28 H28C 109.5
H28B C28 H28C 109.5
O7 C29 O6 123.0(4)
O7 C29 C30 126.3(4)
O6 C29 C30 110.7(5)
C29 C30 H30A 109.5
C29 C30 H30B 109.5
H30A C30 H30B 109.5
C29 C30 H30C 109.5
H30A C30 H30C 109.5
H30B C30 H30C 109.5
C32 C31 H31A 109.5
C32 C31 H31B 109.5
H31A C31 H31B 109.5
C32 C31 H31C 109.5
H31A C31 H31C 109.5
H31B C31 H31C 109.5
O9 C32 O10 124.4(2)
O9 C32 C31 125.1(2)
O10 C32 C31 110.4(2)
C34 C33 H33A 109.5
C34 C33 H33B 109.5
H33A C33 H33B 109.5
C34 C33 H33C 109.5
H33A C33 H33C 109.5
H33B C33 H33C 109.5
O11 C34 O12 123.3(2)
O11 C34 C33 125.0(2)
O12 C34 C33 111.7(2)
O10 C35 C40 106.61(19)
O10 C35 C36 108.62(18)
C40 C35 C36 109.19(19)
O10 C35 H35 110.8
C40 C35 H35 110.8
C36 C35 H35 110.8
O12 C36 C35 105.69(18)
O12 C36 C37 110.94(18)
C35 C36 C37 112.39(19)
O12 C36 H36 109.2
C35 C36 H36 109.2
C37 C36 H36 109.2
C42 C37 C38 112.4(2)
C42 C37 C36 108.35(19)
C38 C37 C36 108.94(19)
C42 C37 C41 107.8(2)
C38 C37 C41 108.9(2)
C36 C37 C41 110.4(2)
C46 C38 C39 121.5(2)
C46 C38 C37 121.5(2)
C39 C38 C37 116.66(19)
C38 C39 C40 111.05(19)
C38 C39 C43 113.1(2)
C40 C39 C43 111.06(19)
C38 C39 H39 107.1
C40 C39 H39 107.1
C43 C39 H39 107.1
C35 C40 C39 110.6(2)
C35 C40 H40A 109.5
C39 C40 H40A 109.5
C35 C40 H40B 109.5
C39 C40 H40B 109.5
H40A C40 H40B 108.1
C37 C41 H41A 109.5
C37 C41 H41B 109.5
H41A C41 H41B 109.5
C37 C41 H41C 109.5
H41A C41 H41C 109.5
H41B C41 H41C 109.5
C37 C42 H42A 109.5
C37 C42 H42B 109.5
H42A C42 H42B 109.5
C37 C42 H42C 109.5
H42A C42 H42C 109.5
H42B C42 H42C 109.5
C47 C43 C53 109.8(2)
C47 C43 C44 107.7(2)
C53 C43 C44 111.32(19)
C47 C43 C39 110.8(2)
C53 C43 C39 105.1(2)
C44 C43 C39 112.22(19)
C45 C44 C48 114.5(2)
C45 C44 C43 110.5(2)
C48 C44 C43 114.7(2)
C45 C44 H44 105.4
C48 C44 H44 105.4
C43 C44 H44 105.4
C46 C45 C44 115.0(2)
C46 C45 H45A 108.5
C44 C45 H45A 108.5
C46 C45 H45B 108.5
C44 C45 H45B 108.5
H45A C45 H45B 107.5
C38 C46 C45 125.7(2)
C38 C46 H46 117.1
C45 C46 H46 117.1
C43 C47 H47A 109.5
C43 C47 H47B 109.5
H47A C47 H47B 109.5
C43 C47 H47C 109.5
H47A C47 H47C 109.5
H47B C47 H47C 109.5
C44 C48 C49 113.2(2)
C44 C48 C54 113.9(2)
C49 C48 C54 106.5(2)
C44 C48 C50 109.2(2)
C49 C48 C50 112.2(2)
C54 C48 C50 101.16(19)
C48 C49 H49A 109.5
C48 C49 H49B 109.5
H49A C49 H49B 109.5
C48 C49 H49C 109.5
H49A C49 H49C 109.5
H49B C49 H49C 109.5
C52 C50 C51 106.4(2)
C52 C50 C56 119.6(2)
C51 C50 C56 108.3(2)
C52 C50 C48 109.24(19)
C51 C50 C48 113.4(2)
C56 C50 C48 100.10(19)
C50 C51 H51A 109.5
C50 C51 H51B 109.5
H51A C51 H51B 109.5
C50 C51 H51C 109.5
H51A C51 H51C 109.5
H51B C51 H51C 109.5
C53 C52 C50 108.8(2)
C53 C52 H52A 109.9
C50 C52 H52A 109.9
C53 C52 H52B 109.9
C50 C52 H52B 109.9
H52A C52 H52B 108.3
O13 C53 C52 119.9(2)
O13 C53 C43 120.9(2)
C52 C53 C43 119.2(2)
C48 C54 C55 104.6(2)
C48 C54 H54A 110.8
C55 C54 H54A 110.8
C48 C54 H54B 110.8
C55 C54 H54B 110.8
H54A C54 H54B 108.9
O16 C55 C56 109.4(2)
O16 C55 C54 112.3(2)
C56 C55 C54 107.24(19)
O16 C55 H55 109.3
C56 C55 H55 109.3
C54 C55 H55 109.3
C59 C56 C55 114.4(2)
C59 C56 C50 118.9(2)
C55 C56 C50 100.5(2)
C59 C56 H56 107.4
C55 C56 H56 107.4
C50 C56 H56 107.4
C58 C57 H57A 109.5
C58 C57 H57B 109.5
H57A C57 H57B 109.5
C58 C57 H57C 109.5
H57A C57 H57C 109.5
H57B C57 H57C 109.5
O15 C58 O16 124.1(3)
O15 C58 C57 124.2(3)
O16 C58 C57 111.7(3)
N2 C59 C60 125.7(2)
N2 C59 C56 115.8(2)
C60 C59 C56 118.2(2)
C59 C60 H60A 109.5
C59 C60 H60B 109.5
H60A C60 H60B 109.5
C59 C60 H60C 109.5
H60A C60 H60C 109.5
H60B C60 H60C 109.5
C27 N1 O8 112.4(2)
C59 N2 O14 112.5(2)
C2 O2 C6 118.8(2)
C4 O4 C5 118.90(19)
C29 O6 C25 117.0(4)
N1 O8 H8 109.5
C32 O10 C35 117.36(19)
C34 O12 C36 118.43(19)
N2 O14 H14 109.5
C58 O16 C55 115.6(2)

loop_
_geom_bond_atom_site_label_1
_geom_bond_atom_site_label_2
_geom_bond_distance
C1 C2 1.493(4)
C1 H1A 0.9800
C1 H1B 0.9800
C1 H1C 0.9800
C2 O1 1.192(4)
C2 O2 1.343(4)
C3 C4 1.496(4)
C3 H3A 0.9800
C3 H3B 0.9800
C3 H3C 0.9800
C4 O3 1.197(3)
C4 O4 1.336(3)
C5 O4 1.458(3)
C5 C6 1.508(3)
C5 C10 1.515(3)
C5 H5 1.0000
C6 O2 1.454(3)
C6 C7 1.542(4)
C6 H6 1.0000
C7 C12 1.526(4)
C7 C8 1.543(4)
C7 C11 1.543(4)
C8 C17 1.326(4)
C8 C9 1.513(3)
C9 C10 1.534(3)
C9 C13 1.569(3)
C9 H9 1.0000
C10 H10A 0.9900
C10 H10B 0.9900
C11 H11A 0.9800
C11 H11B 0.9800
C11 H11C 0.9800
C12 H12A 0.9800
C12 H12B 0.9800
C12 H12C 0.9800
C13 C14 1.540(4)
C13 C23 1.538(4)
C13 C15 1.562(3)
C14 H14A 0.9800
C14 H14B 0.9800
C14 H14C 0.9800
C15 C19 1.539(4)
C15 C16 1.536(4)
C15 H15 1.0000
C16 C17 1.495(4)
C16 H16A 0.9900
C16 H16B 0.9900
C17 H17 0.9500
C18 C19 1.543(4)
C18 H18A 0.9800
C18 H18B 0.9800
C18 H18C 0.9800
C19 C24 1.544(4)
C19 C20 1.561(3)
C20 C22 1.531(3)
C20 C21 1.541(4)
C20 C26 1.548(4)
C21 H21A 0.9800
C21 H21B 0.9800
C21 H21C 0.9800
C22 C23 1.515(4)
C22 H22A 0.9900
C22 H22B 0.9900
C23 O5 1.215(3)
C24 C25 1.542(4)
C24 H24A 0.9900
C24 H24B 0.9900
C25 O6 1.466(4)
C25 C26 1.535(4)
C25 H25 1.0000
C26 C27 1.514(4)
C26 H26 1.0000
C27 N1 1.275(4)
C27 C28 1.480(4)
C28 H28A 0.9800
C28 H28B 0.9800
C28 H28C 0.9800
C29 O7 1.233(7)
C29 O6 1.333(5)
C29 C30 1.510(8)
C30 H30A 0.9800
C30 H30B 0.9800
C30 H30C 0.9800
C31 C32 1.499(4)
C31 H31A 0.9800
C31 H31B 0.9800
C31 H31C 0.9800
C32 O9 1.200(3)
C32 O10 1.354(3)
C33 C34 1.489(4)
C33 H33A 0.9800
C33 H33B 0.9800
C33 H33C 0.9800
C34 O11 1.208(3)
C34 O12 1.337(3)
C35 O10 1.451(3)
C35 C40 1.507(3)
C35 C36 1.516(3)
C35 H35 1.0000
C36 O12 1.458(3)
C36 C37 1.544(3)
C36 H36 1.0000
C37 C42 1.529(3)
C37 C38 1.538(3)
C37 C41 1.544(3)
C38 C46 1.326(4)
C38 C39 1.525(3)
C39 C40 1.538(3)
C39 C43 1.574(3)
C39 H39 1.0000
C40 H40A 0.9900
C40 H40B 0.9900
C41 H41A 0.9800
C41 H41B 0.9800
C41 H41C 0.9800
C42 H42A 0.9800
C42 H42B 0.9800
C42 H42C 0.9800
C43 C47 1.530(4)
C43 C53 1.548(4)
C43 C44 1.559(3)
C44 C45 1.537(3)
C44 C48 1.540(3)
C44 H44 1.0000
C45 C46 1.494(3)
C45 H45A 0.9900
C45 H45B 0.9900
C46 H46 0.9500
C47 H47A 0.9800
C47 H47B 0.9800
C47 H47C 0.9800
C48 C49 1.543(4)
C48 C54 1.544(3)
C48 C50 1.567(3)
C49 H49A 0.9800
C49 H49B 0.9800
C49 H49C 0.9800
C50 C52 1.533(3)
C50 C51 1.550(3)
C50 C56 1.552(3)
C51 H51A 0.9800
C51 H51B 0.9800
C51 H51C 0.9800
C52 C53 1.518(4)
C52 H52A 0.9900
C52 H52B 0.9900
C53 O13 1.211(3)
C54 C55 1.545(4)
C54 H54A 0.9900
C54 H54B 0.9900
C55 O16 1.455(3)
C55 C56 1.538(3)
C55 H55 1.0000
C56 C59 1.512(3)
C56 H56 1.0000
C57 C58 1.491(5)
C57 H57A 0.9800
C57 H57B 0.9800
C57 H57C 0.9800
C58 O15 1.198(4)
C58 O16 1.348(4)
C59 N2 1.273(3)
C59 C60 1.494(4)
C60 H60A 0.9800
C60 H60B 0.9800
C60 H60C 0.9800
N1 O8 1.412(3)
N2 O14 1.417(3)
O8 H8 0.8400
O14 H14 0.8400
